data_7004292
loop_
_publ_author_name
'Kopylovich, Maximilian N.'
'Luzyanin, Konstantin V.'
'Haukka, Matti'
'Pombeiro, Armando J. L.'
'Kukushkin, Vadim Yu.'

_publ_section_title
;
 Copper-mediated imine--nitrile coupling leading to unsymmetric
 1,3,5-triazapentadienato complexes containing the incorporated
 iminoisoindolin-1-one moiety
;
_journal_issue 38
_journal_name_full 'Dalton Transactions'
_journal_page_first 5220
_journal_page_last 5224
_journal_paper_doi 10.1039/b805243c
_journal_year 2008
_chemical_formula_moiety 'C20 H16 Cu N6 O2'
_chemical_formula_sum 'C20 H16 Cu N6 O2'
_chemical_formula_weight 435.93
_chemical_name_systematic
;
?
;
_space_group_IT_number 14
_symmetry_cell_setting monoclinic
_symmetry_space_group_name_Hall '-P 2yn'
_symmetry_space_group_name_H-M 'P 1 21/n 1'
_atom_sites_solution_hydrogens mixed
_atom_sites_solution_primary direct
_atom_sites_solution_secondary difmap
_audit_creation_method SHELXL-97
_cell_angle_alpha 90.00
_cell_angle_beta 94.224(9)
_cell_angle_gamma 90.00
_cell_formula_units_Z 2
_cell_length_a 11.9682(14)
_cell_length_b 3.8305(5)
_cell_length_c 19.416(3)
_cell_measurement_reflns_used 2560
_cell_measurement_temperature 120(2)
_cell_measurement_theta_max 27.48
_cell_measurement_theta_min 1.00
_cell_volume 887.7(2)
_computing_cell_refinement 'Denzo/Scalepack (Otwinowski & Minor, 1997)'
_computing_data_collection 'Collect (Bruker AXS BV, 1997-2004)'
_computing_data_reduction 'Denzo/Scalepack (Otwinowski & Minor, 1997)'
_computing_molecular_graphics 'Diamond v.3.1e (Brandenburg, 2007)'
_computing_publication_material 'SHELXL-97 (Sheldrick, 1997)'
_computing_structure_refinement 'SHELXL-97 (Sheldrick, 1997)'
_computing_structure_solution 'SIR2004 (Burla et al., 2005)'
_diffrn_ambient_temperature 120(2)
_diffrn_detector_area_resol_mean 9
_diffrn_measured_fraction_theta_full 0.989
_diffrn_measured_fraction_theta_max 0.989
_diffrn_measurement_device '95mm CCD camera on \k-goniostat'
_diffrn_measurement_device_type 'Nonius KappaCCD'
_diffrn_measurement_method '\f scans and \w scans with \k offset'
_diffrn_radiation_monochromator 'horizontally mounted graphite crystal'
_diffrn_radiation_source 'fine-focus sealed tube'
_diffrn_radiation_type MoK\a
_diffrn_radiation_wavelength 0.71073
_diffrn_reflns_av_R_equivalents 0.0832
_diffrn_reflns_av_sigmaI/netI 0.0792
_diffrn_reflns_limit_h_max 15
_diffrn_reflns_limit_h_min -15
_diffrn_reflns_limit_k_max 4
_diffrn_reflns_limit_k_min -4
_diffrn_reflns_limit_l_max 25
_diffrn_reflns_limit_l_min -24
_diffrn_reflns_number 7788
_diffrn_reflns_theta_full 27.49
_diffrn_reflns_theta_max 27.49
_diffrn_reflns_theta_min 3.41
_exptl_absorpt_coefficient_mu 1.262
_exptl_absorpt_correction_T_max 0.9454
_exptl_absorpt_correction_T_min 0.6874
_exptl_absorpt_correction_type multi-scan
_exptl_absorpt_process_details 'SORTAV (Blessing, 1995)'
_exptl_crystal_colour orange
_exptl_crystal_density_diffrn 1.631
_exptl_crystal_density_method 'not measured'
_exptl_crystal_description needle
_exptl_crystal_F_000 446
_exptl_crystal_size_max 0.32
_exptl_crystal_size_mid 0.06
_exptl_crystal_size_min 0.05
_refine_diff_density_max 0.396
_refine_diff_density_min -0.684
_refine_diff_density_rms 0.091
_refine_ls_extinction_method none
_refine_ls_goodness_of_fit_ref 1.053
_refine_ls_hydrogen_treatment mixed
_refine_ls_matrix_type full
_refine_ls_number_parameters 138
_refine_ls_number_reflns 1999
_refine_ls_number_restraints 0
_refine_ls_restrained_S_all 1.053
_refine_ls_R_factor_all 0.0896
_refine_ls_R_factor_gt 0.0456
_refine_ls_shift/su_max 0.000
_refine_ls_shift/su_mean 0.000
_refine_ls_structure_factor_coef Fsqd
_refine_ls_weighting_details 'calc w=1/[\s^2^(Fo^2^)+(0.0460P)^2^+0.7492P] where P=(Fo^2^+2Fc^2^)/3'
_refine_ls_weighting_scheme calc
_refine_ls_wR_factor_gt 0.0997
_refine_ls_wR_factor_ref 0.1185
_reflns_number_gt 1352
_reflns_number_total 1999
_reflns_threshold_expression >2sigma(I)
_cod_data_source_file b805243c.txt
_cod_data_source_block 1
_cod_original_cell_volume 887.69(19)
_cod_original_sg_symbol_H-M 'P 21/n'
_cod_database_code 7004292

loop_
_symmetry_equiv_pos_as_xyz
'x, y, z'
'-x+1/2, y+1/2, -z+1/2'
'-x, -y, -z'
'x-1/2, -y-1/2, z-1/2'

loop_
_atom_site_label
_atom_site_type_symbol
_atom_site_fract_x
_atom_site_fract_y
_atom_site_fract_z
_atom_site_U_iso_or_equiv
_atom_site_adp_type
_atom_site_occupancy
_atom_site_symmetry_multiplicity
_atom_site_calc_flag
_atom_site_refinement_flags
_atom_site_disorder_assembly
_atom_site_disorder_group
Cu1 Cu 0.0000 0.0000 0.0000 0.0241(2) Uani 1 2 d S . .
O1 O 0.19281(19) -0.2991(7) 0.12765(13) 0.0318(6) Uani 1 1 d . . .
N1 N 0.0024(2) -0.2803(8) 0.08839(14) 0.0234(7) Uani 1 1 d . . .
N2 N 0.1970(2) 0.3833(8) -0.09308(15) 0.0252(7) Uani 1 1 d . . .
N3 N 0.1592(2) 0.0737(8) 0.00828(17) 0.0282(8) Uani 1 1 d . . .
H3N H 0.191(3) -0.008(9) 0.0440(19) 0.019(9) Uiso 1 1 d . . .
C1 C 0.0944(3) -0.3599(10) 0.13570(18) 0.0260(8) Uani 1 1 d . . .
C2 C 0.0521(3) -0.5298(10) 0.19739(18) 0.0254(8) Uani 1 1 d . . .
C3 C 0.1066(3) -0.6467(10) 0.25865(18) 0.0279(8) Uani 1 1 d . . .
H3 H 0.1856 -0.6287 0.2670 0.033 Uiso 1 1 calc R . .
C4 C 0.0410(3) -0.7905(10) 0.30694(19) 0.0309(9) Uani 1 1 d . . .
H4 H 0.0758 -0.8707 0.3496 0.037 Uiso 1 1 calc R . .
C5 C -0.0750(3) -0.8214(10) 0.29485(19) 0.0298(8) Uani 1 1 d . . .
H5 H -0.1177 -0.9217 0.3291 0.036 Uiso 1 1 calc R . .
C6 C -0.1287(3) -0.7058(10) 0.23272(18) 0.0273(8) Uani 1 1 d . . .
H6 H -0.2074 -0.7299 0.2235 0.033 Uiso 1 1 calc R . .
C7 C -0.0628(3) -0.5546(9) 0.18511(18) 0.0240(8) Uani 1 1 d . . .
C8 C -0.0923(3) -0.3961(9) 0.11697(18) 0.0248(8) Uani 1 1 d . . .
C9 C 0.3499(3) 0.2542(11) -0.0098(2) 0.0341(10) Uani 1 1 d . . .
H9A H 0.3660 0.1511 0.0361 0.051 Uiso 1 1 calc R . .
H9B H 0.3723 0.5003 -0.0087 0.051 Uiso 1 1 calc R . .
H9C H 0.3918 0.1285 -0.0435 0.051 Uiso 1 1 calc R . .
C10 C 0.2267(3) 0.2275(10) -0.02997(19) 0.0279(9) Uani 1 1 d . . .

loop_
_atom_site_aniso_label
_atom_site_aniso_U_11
_atom_site_aniso_U_22
_atom_site_aniso_U_33
_atom_site_aniso_U_23
_atom_site_aniso_U_13
_atom_site_aniso_U_12
Cu1 0.0177(3) 0.0307(4) 0.0240(3) -0.0004(3) 0.0004(2) 0.0008(3)
O1 0.0206(13) 0.0435(17) 0.0309(14) 0.0044(12) -0.0014(11) -0.0012(12)
N1 0.0200(14) 0.0250(17) 0.0250(16) -0.0024(13) 0.0008(12) 0.0021(12)
N2 0.0191(14) 0.0295(17) 0.0268(16) -0.0004(13) 0.0003(12) -0.0005(13)
N3 0.0227(15) 0.037(2) 0.0244(16) 0.0019(14) -0.0050(13) 0.0001(14)
C1 0.0224(18) 0.029(2) 0.0257(19) -0.0044(16) -0.0013(15) 0.0017(16)
C2 0.0261(17) 0.0227(19) 0.0271(18) -0.0011(16) 0.0001(14) 0.0013(16)
C3 0.0222(17) 0.031(2) 0.029(2) -0.0020(17) -0.0026(15) 0.0029(16)
C4 0.036(2) 0.030(2) 0.026(2) -0.0009(17) -0.0020(16) 0.0023(17)
C5 0.034(2) 0.029(2) 0.027(2) -0.0006(17) 0.0056(16) 0.0005(17)
C6 0.0253(18) 0.029(2) 0.028(2) -0.0036(16) 0.0043(15) 0.0017(16)
C7 0.0238(16) 0.023(2) 0.0252(18) -0.0006(15) 0.0004(14) 0.0010(15)
C8 0.0253(18) 0.023(2) 0.0257(19) -0.0039(14) 0.0017(15) 0.0019(15)
C9 0.0217(18) 0.040(2) 0.041(2) 0.0059(19) 0.0001(17) -0.0039(17)
C10 0.0234(18) 0.031(2) 0.029(2) -0.0025(16) 0.0011(16) -0.0008(16)

loop_
_atom_type_symbol
_atom_type_description
_atom_type_scat_dispersion_real
_atom_type_scat_dispersion_imag
_atom_type_scat_source
C C 0.0033 0.0016 'International Tables Vol C Tables 4.2.6.8 and 6.1.1.4'
H H 0.0000 0.0000 'International Tables Vol C Tables 4.2.6.8 and 6.1.1.4'
N N 0.0061 0.0033 'International Tables Vol C Tables 4.2.6.8 and 6.1.1.4'
O O 0.0106 0.0060 'International Tables Vol C Tables 4.2.6.8 and 6.1.1.4'
Cu Cu 0.3201 1.2651 'International Tables Vol C Tables 4.2.6.8 and 6.1.1.4'

loop_
_geom_angle_atom_site_label_1
_geom_angle_atom_site_label_2
_geom_angle_atom_site_label_3
_geom_angle
_geom_angle_site_symmetry_1
_geom_angle_site_symmetry_3
_geom_angle_publ_flag
N3 Cu1 N3 180.0 3 . ?
N3 Cu1 N1 93.15(12) 3 3 ?
N3 Cu1 N1 86.85(12) . 3 ?
N3 Cu1 N1 86.85(12) 3 . ?
N3 Cu1 N1 93.15(12) . . yes
N1 Cu1 N1 180.0 3 . ?
C8 N1 C1 107.1(3) . . ?
C8 N1 Cu1 123.7(2) . . ?
C1 N1 Cu1 128.8(2) . . ?
C8 N2 C10 120.5(3) 3 . yes
C10 N3 Cu1 133.1(3) . . ?
C10 N3 H3N 113(2) . . ?
Cu1 N3 H3N 114(2) . . ?
O1 C1 N1 126.0(3) . . ?
O1 C1 C2 125.2(3) . . ?
N1 C1 C2 108.9(3) . . ?
C7 C2 C3 121.6(3) . . ?
C7 C2 C1 106.6(3) . . ?
C3 C2 C1 131.8(3) . . ?
C4 C3 C2 117.1(3) . . ?
C4 C3 H3 121.4 . . ?
C2 C3 H3 121.4 . . ?
C3 C4 C5 121.8(3) . . ?
C3 C4 H4 119.1 . . ?
C5 C4 H4 119.1 . . ?
C4 C5 C6 120.5(4) . . ?
C4 C5 H5 119.7 . . ?
C6 C5 H5 119.7 . . ?
C7 C6 C5 117.4(3) . . ?
C7 C6 H6 121.3 . . ?
C5 C6 H6 121.3 . . ?
C2 C7 C6 121.5(3) . . ?
C2 C7 C8 107.2(3) . . ?
C6 C7 C8 131.3(3) . . ?
N2 C8 N1 130.1(3) 3 . ?
N2 C8 C7 119.6(3) 3 . ?
N1 C8 C7 110.2(3) . . ?
C10 C9 H9A 109.5 . . ?
C10 C9 H9B 109.5 . . ?
H9A C9 H9B 109.5 . . ?
C10 C9 H9C 109.5 . . ?
H9A C9 H9C 109.5 . . ?
H9B C9 H9C 109.5 . . ?
N3 C10 N2 125.4(3) . . ?
N3 C10 C9 122.0(3) . . ?
N2 C10 C9 112.6(3) . . ?

loop_
_geom_bond_atom_site_label_1
_geom_bond_atom_site_label_2
_geom_bond_distance
_geom_bond_site_symmetry_2
_geom_bond_publ_flag
Cu1 N3 1.921(3) 3 ?
Cu1 N3 1.921(3) . yes
Cu1 N1 2.023(3) 3 ?
Cu1 N1 2.023(3) . yes
O1 C1 1.222(4) . yes
N1 C8 1.371(4) . ?
N1 C1 1.414(4) . ?
N2 C8 1.305(4) 3 yes
N2 C10 1.386(5) . ?
N3 C10 1.280(5) . ?
N3 H3N 0.83(4) . ?
C1 C2 1.484(5) . ?
C2 C7 1.381(4) . ?
C2 C3 1.388(5) . ?
C3 C4 1.381(5) . ?
C3 H3 0.9500 . ?
C4 C5 1.396(5) . ?
C4 H4 0.9500 . ?
C5 C6 1.397(5) . ?
C5 H5 0.9500 . ?
C6 C7 1.386(5) . ?
C6 H6 0.9500 . ?
C7 C8 1.475(5) . ?
C8 N2 1.305(4) 3 ?
C9 C10 1.501(5) . ?
C9 H9A 0.9800 . ?
C9 H9B 0.9800 . ?
C9 H9C 0.9800 . ?

loop_
_geom_hbond_atom_site_label_D
_geom_hbond_atom_site_label_H
_geom_hbond_atom_site_label_A
_geom_hbond_distance_DH
_geom_hbond_distance_HA
_geom_hbond_distance_DA
_geom_hbond_angle_DHA
_geom_hbond_site_symmetry_A
_geom_hbond_publ_flag
N3 H3N O1 0.83(4) 1.97(4) 2.727(4) 152(3) . yes
